data_7053361
loop_
_publ_author_name
'Kurjatschij, Sandra'
'Seichter, Wilhelm'
'Weber, Edwin'

_publ_section_title
;
 Synthesis and structures of crystalline solvates formed of pyridinium
 N-phenoxide (Reichardt's-type) betaine dyes and alcohols
;
_journal_issue 7
_journal_name_full 'New Journal of Chemistry'
_journal_page_first 1465
_journal_paper_doi 10.1039/b9nj00540d
_journal_volume 34
_journal_year 2010
_chemical_formula_moiety 'C49 H33 N O, 3(C H4 O)'
_chemical_formula_sum 'C52 H45 N O4'
_chemical_formula_weight 747.89
_chemical_name_systematic
;
?
;
_space_group_IT_number 14
_symmetry_cell_setting monoclinic
_symmetry_space_group_name_Hall '-P 2ybc'
_symmetry_space_group_name_H-M 'P 1 21/c 1'
_atom_sites_solution_hydrogens geom
_atom_sites_solution_primary direct
_atom_sites_solution_secondary difmap
_audit_creation_method SHELXL-97
_cell_angle_alpha 90.00
_cell_angle_beta 104.518(2)
_cell_angle_gamma 90.00
_cell_formula_units_Z 4
_cell_length_a 13.2600(5)
_cell_length_b 17.3132(6)
_cell_length_c 18.2974(6)
_cell_measurement_reflns_used 9935
_cell_measurement_temperature 90(2)
_cell_measurement_theta_max 28.86
_cell_measurement_theta_min 2.44
_cell_volume 4066.5(3)
_computing_cell_refinement 'SAINT-NT (Bruker, 2004)'
_computing_data_collection 'Kappa APEX2 (Bruker-AXS, 2004)'
_computing_data_reduction SAINT
_computing_molecular_graphics 'ORTEP-3 (Farrugia)'
_computing_publication_material SHELXTL
_computing_structure_refinement 'SHELXL-97 (Sheldrick, 1997)'
_computing_structure_solution 'SHELXS-97 (Sheldrick, 1990)'
_diffrn_ambient_temperature 90(2)
_diffrn_measured_fraction_theta_full 0.999
_diffrn_measured_fraction_theta_max 0.999
_diffrn_measurement_device_type 'CCD area detector'
_diffrn_measurement_method 'phi and omega scans'
_diffrn_radiation_monochromator graphite
_diffrn_radiation_source 'fine-focus sealed tube'
_diffrn_radiation_type MoK\a
_diffrn_radiation_wavelength 0.71073
_diffrn_reflns_av_R_equivalents 0.0519
_diffrn_reflns_av_sigmaI/netI 0.0543
_diffrn_reflns_limit_h_max 16
_diffrn_reflns_limit_h_min -16
_diffrn_reflns_limit_k_max 21
_diffrn_reflns_limit_k_min -21
_diffrn_reflns_limit_l_max 21
_diffrn_reflns_limit_l_min -22
_diffrn_reflns_number 34681
_diffrn_reflns_theta_full 26.40
_diffrn_reflns_theta_max 26.40
_diffrn_reflns_theta_min 1.59
_diffrn_standards_decay_% <1%
_exptl_absorpt_coefficient_mu 0.076
_exptl_absorpt_correction_T_max 0.9842
_exptl_absorpt_correction_T_min 0.9343
_exptl_absorpt_correction_type multi-scan
_exptl_absorpt_process_details 'SADABS (Sheldrick, 2004)'
_exptl_crystal_colour violet
_exptl_crystal_density_diffrn 1.222
_exptl_crystal_density_method 'not measured'
_exptl_crystal_description block
_exptl_crystal_F_000 1584
_exptl_crystal_size_max 0.48
_exptl_crystal_size_mid 0.48
_exptl_crystal_size_min 0.21
_refine_diff_density_max 0.563
_refine_diff_density_min -0.418
_refine_diff_density_rms 0.072
_refine_ls_extinction_method none
_refine_ls_goodness_of_fit_ref 1.052
_refine_ls_hydrogen_treatment constr
_refine_ls_matrix_type full
_refine_ls_number_parameters 521
_refine_ls_number_reflns 8347
_refine_ls_number_restraints 0
_refine_ls_restrained_S_all 1.052
_refine_ls_R_factor_all 0.1210
_refine_ls_R_factor_gt 0.0717
_refine_ls_shift/su_max 0.000
_refine_ls_shift/su_mean 0.000
_refine_ls_structure_factor_coef Fsqd
_refine_ls_weighting_details 'calc w=1/[\s^2^(Fo^2^)+(0.0999P)^2^+6.8573P] where P=(Fo^2^+2Fc^2^)/3'
_refine_ls_weighting_scheme calc
_refine_ls_wR_factor_gt 0.1867
_refine_ls_wR_factor_ref 0.2407
_reflns_number_gt 5324
_reflns_number_total 8347
_reflns_threshold_expression >2sigma(I)
_cod_data_source_file b9nj00540d.txt
_cod_data_source_block kurj14new
_cod_depositor_comments
;
The following automatic conversions were performed:

'_exptl_absorpt_correction_type' value 'multi scan' changed to
'multi-scan' according to
/home/saulius/struct/CIF-dictionaries/cif_core.dic dictionary named
'cif_core.dic' version 2.4.2 from 2011-04-26.

Automatic conversion script
Id: cif_fix_values 1891 2012-01-12 08:04:46Z andrius 
;
_cod_original_cell_volume 4066.5(2)
_cod_original_sg_symbol_H-M 'P 21/c'
_cod_database_code 7053361

loop_
_symmetry_equiv_pos_as_xyz
'x, y, z'
'-x, y+1/2, -z+1/2'
'-x, -y, -z'
'x, -y-1/2, z-1/2'

loop_
_atom_site_label
_atom_site_type_symbol
_atom_site_fract_x
_atom_site_fract_y
_atom_site_fract_z
_atom_site_U_iso_or_equiv
_atom_site_adp_type
_atom_site_occupancy
_atom_site_symmetry_multiplicity
_atom_site_calc_flag
_atom_site_refinement_flags
O1 O 0.80286(18) 0.34070(13) 0.83540(12) 0.0346(5) Uani 1 1 d .
N1 N 0.59150(18) 0.18284(14) 0.57635(13) 0.0238(5) Uani 1 1 d .
C1 C 0.7506(2) 0.30502(18) 0.77471(17) 0.0278(7) Uani 1 1 d .
C2 C 0.7458(2) 0.33418(17) 0.70074(17) 0.0254(6) Uani 1 1 d .
C3 C 0.6938(2) 0.29359(17) 0.63679(17) 0.0255(6) Uani 1 1 d .
H3 H 0.6939 0.3124 0.5880 0.031 Uiso 1 1 calc R
C4 C 0.6415(2) 0.22562(17) 0.64409(16) 0.0238(6) Uani 1 1 d .
C5 C 0.6426(2) 0.19674(17) 0.71483(17) 0.0256(6) Uani 1 1 d .
H5 H 0.6047 0.1511 0.7190 0.031 Uiso 1 1 calc R
C6 C 0.6983(2) 0.23378(17) 0.77978(17) 0.0263(7) Uani 1 1 d .
C7 C 0.6517(2) 0.15159(17) 0.53232(16) 0.0235(6) Uani 1 1 d .
C8 C 0.6045(2) 0.11733(18) 0.46420(16) 0.0261(7) Uani 1 1 d .
H8 H 0.6466 0.0980 0.4332 0.031 Uiso 1 1 calc R
C9 C 0.4959(2) 0.11032(17) 0.43959(18) 0.0277(7) Uani 1 1 d .
C10 C 0.4390(2) 0.13829(18) 0.48873(19) 0.0318(7) Uani 1 1 d .
H10 H 0.3655 0.1318 0.4755 0.038 Uiso 1 1 calc R
C11 C 0.4853(2) 0.17491(17) 0.55554(18) 0.0277(7) Uani 1 1 d .
C12 C 0.4445(2) 0.07272(17) 0.36724(18) 0.0282(7) Uani 1 1 d .
C13 C 0.5013(3) 0.0365(2) 0.3234(2) 0.0442(10) Uani 1 1 d .
H13 H 0.5752 0.0366 0.3390 0.053 Uiso 1 1 calc R
C14 C 0.4512(3) 0.0001(2) 0.2567(2) 0.0493(10) Uani 1 1 d .
H14 H 0.4913 -0.0259 0.2280 0.059 Uiso 1 1 calc R
C15 C 0.3444(3) 0.00084(19) 0.2314(2) 0.0394(9) Uani 1 1 d .
H15 H 0.3109 -0.0231 0.1849 0.047 Uiso 1 1 calc R
C16 C 0.2875(3) 0.0365(2) 0.27414(19) 0.0409(9) Uani 1 1 d .
H16 H 0.2136 0.0365 0.2577 0.049 Uiso 1 1 calc R
C17 C 0.3358(3) 0.0727(2) 0.34113(19) 0.0414(9) Uani 1 1 d .
H17 H 0.2947 0.0979 0.3697 0.050 Uiso 1 1 calc R
C18 C 0.7097(2) 0.19231(17) 0.85342(17) 0.0271(7) Uani 1 1 d .
C19 C 0.8060(3) 0.16671(18) 0.89131(17) 0.0299(7) Uani 1 1 d .
H19 H 0.8653 0.1823 0.8747 0.036 Uiso 1 1 calc R
C20 C 0.8196(3) 0.1172(2) 0.95500(18) 0.0358(8) Uani 1 1 d .
H20 H 0.8874 0.1006 0.9809 0.043 Uiso 1 1 calc R
C21 C 0.7350(3) 0.09346(19) 0.97887(18) 0.0348(8) Uani 1 1 d .
H21 H 0.7435 0.0579 1.0195 0.042 Uiso 1 1 calc R
C22 C 0.6345(3) 0.12182(19) 0.94302(18) 0.0335(7) Uani 1 1 d .
C23 C 0.5462(3) 0.1011(2) 0.9700(2) 0.0491(10) Uani 1 1 d .
H23 H 0.5545 0.0662 1.0111 0.059 Uiso 1 1 calc R
C24 C 0.4509(3) 0.1306(3) 0.9378(2) 0.0583(12) Uani 1 1 d .
H24 H 0.3925 0.1157 0.9558 0.070 Uiso 1 1 calc R
C25 C 0.4384(3) 0.1833(3) 0.8776(2) 0.0474(10) Uani 1 1 d .
H25 H 0.3718 0.2056 0.8570 0.057 Uiso 1 1 calc R
C26 C 0.5201(3) 0.2033(2) 0.84804(19) 0.0350(8) Uani 1 1 d .
H26 H 0.5094 0.2373 0.8060 0.042 Uiso 1 1 calc R
C27 C 0.6219(2) 0.17263(18) 0.88099(17) 0.0288(7) Uani 1 1 d .
C28 C 0.7971(2) 0.40871(18) 0.68985(16) 0.0283(7) Uani 1 1 d .
C29 C 0.7516(3) 0.47787(19) 0.69954(18) 0.0342(8) Uani 1 1 d .
H29 H 0.6895 0.4782 0.7165 0.041 Uiso 1 1 calc R
C30 C 0.7961(4) 0.5491(2) 0.6845(2) 0.0511(11) Uani 1 1 d .
H30 H 0.7635 0.5964 0.6915 0.061 Uiso 1 1 calc R
C31 C 0.8855(3) 0.5497(2) 0.6601(2) 0.0486(10) Uani 1 1 d .
H31 H 0.9142 0.5976 0.6499 0.058 Uiso 1 1 calc R
C32 C 0.9351(3) 0.4808(2) 0.65000(18) 0.0410(9) Uani 1 1 d .
C33 C 1.0282(3) 0.4791(3) 0.6245(2) 0.0552(12) Uani 1 1 d .
H33 H 1.0576 0.5266 0.6140 0.066 Uiso 1 1 calc R
C34 C 1.0758(3) 0.4128(3) 0.6149(2) 0.0611(13) Uani 1 1 d .
H34 H 1.1378 0.4136 0.5978 0.073 Uiso 1 1 calc R
C35 C 1.0338(3) 0.3432(3) 0.6300(2) 0.0546(11) Uani 1 1 d .
H35 H 1.0675 0.2964 0.6231 0.066 Uiso 1 1 calc R
C36 C 0.9439(3) 0.3407(2) 0.65478(19) 0.0372(8) Uani 1 1 d .
H36 H 0.9172 0.2921 0.6652 0.045 Uiso 1 1 calc R
C37 C 0.8912(2) 0.4087(2) 0.66496(17) 0.0323(8) Uani 1 1 d .
C38 C 0.4211(2) 0.20416(19) 0.6054(2) 0.0337(8) Uani 1 1 d .
C39 C 0.4215(3) 0.2810(2) 0.6279(2) 0.0484(10) Uani 1 1 d .
H39 H 0.4665 0.3172 0.6132 0.058 Uiso 1 1 calc R
C40 C 0.3562(3) 0.3044(3) 0.6717(3) 0.0644(14) Uani 1 1 d .
H40 H 0.3566 0.3569 0.6870 0.077 Uiso 1 1 calc R
C41 C 0.2905(3) 0.2524(3) 0.6936(3) 0.0639(14) Uani 1 1 d .
H41 H 0.2456 0.2693 0.7236 0.077 Uiso 1 1 calc R
C42 C 0.2898(3) 0.1762(3) 0.6721(2) 0.0514(11) Uani 1 1 d .
H42 H 0.2452 0.1402 0.6876 0.062 Uiso 1 1 calc R
C43 C 0.3547(2) 0.1522(2) 0.6276(2) 0.0377(8) Uani 1 1 d .
H43 H 0.3536 0.0997 0.6123 0.045 Uiso 1 1 calc R
C44 C 0.7669(2) 0.15112(17) 0.56115(16) 0.0243(6) Uani 1 1 d .
C45 C 0.8140(2) 0.12102(19) 0.63216(17) 0.0302(7) Uani 1 1 d .
H45 H 0.7724 0.1044 0.6645 0.036 Uiso 1 1 calc R
C46 C 0.9214(3) 0.1153(2) 0.6555(2) 0.0420(9) Uani 1 1 d .
H46 H 0.9535 0.0951 0.7040 0.050 Uiso 1 1 calc R
C47 C 0.9814(3) 0.1388(3) 0.6085(2) 0.0505(11) Uani 1 1 d .
H47 H 1.0551 0.1350 0.6247 0.061 Uiso 1 1 calc R
C48 C 0.9355(3) 0.1680(2) 0.5379(2) 0.0458(10) Uani 1 1 d .
H48 H 0.9777 0.1839 0.5057 0.055 Uiso 1 1 calc R
C49 C 0.8275(2) 0.17432(19) 0.51353(18) 0.0315(7) Uani 1 1 d .
H49 H 0.7959 0.1943 0.4648 0.038 Uiso 1 1 calc R
O1F O 0.76321(19) 0.48507(16) 0.88185(13) 0.0427(6) Uani 1 1 d .
H1F H 0.7810 0.4413 0.8697 0.064 Uiso 1 1 calc R
C1F C 0.8332(3) 0.5093(2) 0.9489(2) 0.0480(10) Uani 1 1 d .
H1F1 H 0.9036 0.4919 0.9491 0.072 Uiso 1 1 calc R
H1F2 H 0.8126 0.4871 0.9922 0.072 Uiso 1 1 calc R
H1F3 H 0.8322 0.5658 0.9520 0.072 Uiso 1 1 calc R
O1G O 1.0060(2) 0.34374(17) 0.86278(18) 0.0559(7) Uani 1 1 d .
H1G H 0.9409 0.3401 0.8539 0.084 Uiso 1 1 calc R
C1G C 1.0332(3) 0.4201(3) 0.8520(2) 0.0543(11) Uani 1 1 d .
H1G1 H 0.9701 0.4518 0.8384 0.081 Uiso 1 1 calc R
H1G2 H 1.0692 0.4221 0.8114 0.081 Uiso 1 1 calc R
H1G3 H 1.0794 0.4398 0.8988 0.081 Uiso 1 1 calc R
O1H O 1.1818(4) 0.2551(4) 0.8938(4) 0.160(3) Uani 1 1 d D
H1H H 1.1202 0.2589 0.8674 0.240 Uiso 1 1 calc R
C1H C 1.1813(4) 0.2263(3) 0.9660(3) 0.0788(16) Uani 1 1 d D
H1H1 H 1.2437 0.1948 0.9854 0.118 Uiso 1 1 calc R
H1H2 H 1.1190 0.1946 0.9623 0.118 Uiso 1 1 calc R
H1H3 H 1.1809 0.2696 1.0005 0.118 Uiso 1 1 calc R

loop_
_atom_site_aniso_label
_atom_site_aniso_U_11
_atom_site_aniso_U_22
_atom_site_aniso_U_33
_atom_site_aniso_U_23
_atom_site_aniso_U_13
_atom_site_aniso_U_12
O1 0.0444(14) 0.0292(12) 0.0261(11) -0.0011(9) 0.0009(10) -0.0102(10)
N1 0.0204(12) 0.0223(12) 0.0254(13) 0.0001(10) -0.0002(10) -0.0048(10)
C1 0.0283(16) 0.0261(16) 0.0265(15) -0.0015(13) 0.0022(12) -0.0048(13)
C2 0.0245(15) 0.0230(15) 0.0278(15) -0.0004(12) 0.0050(12) -0.0049(12)
C3 0.0232(15) 0.0265(15) 0.0248(15) 0.0027(12) 0.0023(12) -0.0046(12)
C4 0.0189(14) 0.0235(15) 0.0268(15) -0.0028(12) 0.0014(12) -0.0041(11)
C5 0.0225(15) 0.0232(15) 0.0304(16) 0.0009(13) 0.0054(12) -0.0042(12)
C6 0.0256(15) 0.0244(15) 0.0290(16) -0.0002(13) 0.0068(12) -0.0020(12)
C7 0.0213(14) 0.0232(15) 0.0239(14) 0.0051(12) 0.0017(12) -0.0038(12)
C8 0.0253(15) 0.0291(16) 0.0217(14) 0.0002(12) 0.0016(12) -0.0047(12)
C9 0.0258(16) 0.0214(15) 0.0309(16) 0.0013(13) -0.0026(13) -0.0038(12)
C10 0.0199(15) 0.0266(16) 0.0433(19) -0.0044(14) -0.0024(14) -0.0042(12)
C11 0.0217(15) 0.0219(15) 0.0366(17) -0.0016(13) 0.0019(13) -0.0036(12)
C12 0.0260(16) 0.0218(15) 0.0313(16) 0.0016(13) -0.0033(13) -0.0051(12)
C13 0.0269(17) 0.042(2) 0.053(2) -0.0203(18) -0.0104(16) 0.0069(15)
C14 0.043(2) 0.045(2) 0.050(2) -0.0203(18) -0.0076(18) 0.0106(17)
C15 0.041(2) 0.0243(17) 0.0391(19) -0.0019(14) -0.0160(16) -0.0051(14)
C16 0.0295(18) 0.055(2) 0.0316(18) 0.0074(16) -0.0046(15) -0.0174(16)
C17 0.0299(18) 0.063(2) 0.0281(17) 0.0025(16) 0.0018(14) -0.0155(17)
C18 0.0320(16) 0.0202(14) 0.0265(15) -0.0041(12) 0.0023(13) 0.0007(12)
C19 0.0328(17) 0.0290(17) 0.0283(16) -0.0012(13) 0.0081(13) 0.0016(13)
C20 0.0382(19) 0.0380(19) 0.0273(16) -0.0028(14) 0.0010(14) 0.0115(15)
C21 0.052(2) 0.0259(16) 0.0245(16) -0.0003(13) 0.0060(15) -0.0026(15)
C22 0.0433(19) 0.0298(17) 0.0271(16) -0.0068(14) 0.0086(14) -0.0075(14)
C23 0.055(2) 0.059(3) 0.0334(19) -0.0031(18) 0.0114(18) -0.023(2)
C24 0.043(2) 0.091(3) 0.043(2) -0.004(2) 0.0151(19) -0.021(2)
C25 0.0314(19) 0.069(3) 0.044(2) -0.0064(19) 0.0128(16) -0.0036(18)
C26 0.0309(17) 0.042(2) 0.0312(17) -0.0094(15) 0.0057(14) -0.0051(15)
C27 0.0352(17) 0.0227(15) 0.0284(16) -0.0070(13) 0.0077(13) -0.0036(13)
C28 0.0323(17) 0.0289(16) 0.0192(14) 0.0009(12) -0.0022(12) -0.0061(13)
C29 0.0413(19) 0.0263(16) 0.0299(17) -0.0009(13) -0.0004(14) -0.0031(14)
C30 0.081(3) 0.0241(18) 0.0348(19) -0.0004(15) -0.011(2) -0.0014(18)
C31 0.061(3) 0.043(2) 0.0324(19) 0.0066(16) -0.0059(18) -0.0275(19)
C32 0.044(2) 0.045(2) 0.0248(16) 0.0083(15) -0.0083(15) -0.0250(17)
C33 0.048(2) 0.076(3) 0.036(2) 0.005(2) -0.0004(18) -0.043(2)
C34 0.035(2) 0.097(4) 0.052(3) -0.012(3) 0.0107(19) -0.030(2)
C35 0.031(2) 0.080(3) 0.051(2) -0.007(2) 0.0071(17) -0.012(2)
C36 0.0285(17) 0.047(2) 0.0339(18) -0.0033(16) 0.0033(14) -0.0098(15)
C37 0.0291(16) 0.0407(19) 0.0211(15) 0.0025(14) -0.0047(13) -0.0173(14)
C38 0.0211(15) 0.0312(17) 0.0434(19) -0.0086(15) -0.0019(14) 0.0028(13)
C39 0.0315(19) 0.0342(19) 0.070(3) -0.0168(19) -0.0047(18) 0.0044(15)
C40 0.040(2) 0.060(3) 0.081(3) -0.038(2) -0.007(2) 0.018(2)
C41 0.0240(19) 0.100(4) 0.061(3) -0.037(3) -0.0007(18) 0.018(2)
C42 0.0223(18) 0.083(3) 0.046(2) -0.014(2) 0.0030(16) 0.0021(18)
C43 0.0218(16) 0.046(2) 0.0426(19) -0.0094(16) 0.0024(14) -0.0008(14)
C44 0.0214(15) 0.0267(15) 0.0225(14) -0.0026(12) 0.0010(12) -0.0060(12)
C45 0.0314(17) 0.0322(17) 0.0254(16) -0.0015(13) 0.0041(13) 0.0014(13)
C46 0.0326(19) 0.050(2) 0.0343(19) -0.0097(16) -0.0078(15) 0.0111(16)
C47 0.0202(17) 0.068(3) 0.058(2) -0.025(2) -0.0002(17) 0.0020(17)
C48 0.0277(18) 0.065(3) 0.048(2) -0.0200(19) 0.0167(16) -0.0160(17)
C49 0.0302(17) 0.0356(18) 0.0283(16) -0.0061(14) 0.0066(13) -0.0108(14)
O1F 0.0382(14) 0.0516(16) 0.0336(13) -0.0042(11) 0.0004(11) 0.0119(12)
C1F 0.043(2) 0.040(2) 0.054(2) 0.0021(18) -0.0009(18) -0.0043(17)
O1G 0.0471(16) 0.0541(18) 0.0642(19) 0.0057(14) 0.0096(15) 0.0028(13)
C1G 0.047(2) 0.058(3) 0.052(2) -0.006(2) 0.0019(19) -0.010(2)
O1H 0.081(3) 0.147(5) 0.274(8) 0.118(5) 0.086(4) 0.048(3)
C1H 0.052(3) 0.064(3) 0.102(4) -0.003(3) -0.016(3) 0.011(2)

loop_
_atom_type_symbol
_atom_type_description
_atom_type_scat_dispersion_real
_atom_type_scat_dispersion_imag
_atom_type_scat_source
C C 0.0033 0.0016 'International Tables Vol C Tables 4.2.6.8 and 6.1.1.4'
H H 0.0000 0.0000 'International Tables Vol C Tables 4.2.6.8 and 6.1.1.4'
N N 0.0061 0.0033 'International Tables Vol C Tables 4.2.6.8 and 6.1.1.4'
O O 0.0106 0.0060 'International Tables Vol C Tables 4.2.6.8 and 6.1.1.4'

loop_
_geom_angle_atom_site_label_1
_geom_angle_atom_site_label_2
_geom_angle_atom_site_label_3
_geom_angle
C11 N1 C7 120.2(2)
C11 N1 C4 120.4(2)
C7 N1 C4 119.4(2)
O1 C1 C6 121.0(3)
O1 C1 C2 121.7(3)
C6 C1 C2 117.3(3)
C3 C2 C1 120.8(3)
C3 C2 C28 118.1(3)
C1 C2 C28 121.1(3)
C4 C3 C2 120.1(3)
C4 C3 H3 119.9
C2 C3 H3 119.9
C5 C4 C3 120.5(3)
C5 C4 N1 120.6(3)
C3 C4 N1 118.8(3)
C4 C5 C6 120.8(3)
C4 C5 H5 119.6
C6 C5 H5 119.6
C5 C6 C1 120.4(3)
C5 C6 C18 117.3(3)
C1 C6 C18 122.0(3)
N1 C7 C8 119.9(3)
N1 C7 C44 119.3(2)
C8 C7 C44 120.7(3)
C7 C8 C9 121.6(3)
C7 C8 H8 119.2
C9 C8 H8 119.2
C10 C9 C8 116.1(3)
C10 C9 C12 121.7(3)
C8 C9 C12 122.1(3)
C11 C10 C9 122.5(3)
C11 C10 H10 118.7
C9 C10 H10 118.7
N1 C11 C10 119.4(3)
N1 C11 C38 120.2(3)
C10 C11 C38 120.4(3)
C13 C12 C17 117.8(3)
C13 C12 C9 121.6(3)
C17 C12 C9 120.6(3)
C12 C13 C14 120.4(3)
C12 C13 H13 119.8
C14 C13 H13 119.8
C15 C14 C13 121.3(4)
C15 C14 H14 119.4
C13 C14 H14 119.4
C16 C15 C14 118.8(3)
C16 C15 H15 120.6
C14 C15 H15 120.6
C15 C16 C17 120.9(3)
C15 C16 H16 119.5
C17 C16 H16 119.5
C16 C17 C12 120.7(4)
C16 C17 H17 119.6
C12 C17 H17 119.6
C19 C18 C27 119.2(3)
C19 C18 C6 118.8(3)
C27 C18 C6 121.8(3)
C18 C19 C20 121.4(3)
C18 C19 H19 119.3
C20 C19 H19 119.3
C21 C20 C19 119.9(3)
C21 C20 H20 120.0
C19 C20 H20 120.0
C20 C21 C22 120.0(3)
C20 C21 H21 120.0
C22 C21 H21 120.0
C27 C22 C21 119.7(3)
C27 C22 C23 119.6(3)
C21 C22 C23 120.7(3)
C24 C23 C22 120.9(4)
C24 C23 H23 119.6
C22 C23 H23 119.6
C23 C24 C25 119.9(4)
C23 C24 H24 120.0
C25 C24 H24 120.0
C26 C25 C24 121.5(4)
C26 C25 H25 119.3
C24 C25 H25 119.3
C25 C26 C27 119.6(3)
C25 C26 H26 120.2
C27 C26 H26 120.2
C22 C27 C18 119.5(3)
C22 C27 C26 118.5(3)
C18 C27 C26 122.0(3)
C29 C28 C37 119.2(3)
C29 C28 C2 120.4(3)
C37 C28 C2 120.2(3)
C28 C29 C30 120.9(4)
C28 C29 H29 119.5
C30 C29 H29 119.5
C31 C30 C29 120.3(4)
C31 C30 H30 119.8
C29 C30 H30 119.8
C30 C31 C32 120.8(3)
C30 C31 H31 119.6
C32 C31 H31 119.6
C31 C32 C33 122.4(4)
C31 C32 C37 119.4(4)
C33 C32 C37 118.1(4)
C34 C33 C32 122.3(4)
C34 C33 H33 118.8
C32 C33 H33 118.8
C33 C34 C35 119.5(4)
C33 C34 H34 120.3
C35 C34 H34 120.3
C36 C35 C34 121.2(5)
C36 C35 H35 119.4
C34 C35 H35 119.4
C35 C36 C37 121.1(4)
C35 C36 H36 119.4
C37 C36 H36 119.4
C36 C37 C28 123.1(3)
C36 C37 C32 117.7(3)
C28 C37 C32 119.3(3)
C43 C38 C39 119.1(3)
C43 C38 C11 117.6(3)
C39 C38 C11 123.3(3)
C40 C39 C38 119.8(4)
C40 C39 H39 120.1
C38 C39 H39 120.1
C39 C40 C41 120.7(4)
C39 C40 H40 119.7
C41 C40 H40 119.7
C42 C41 C40 120.1(4)
C42 C41 H41 120.0
C40 C41 H41 120.0
C41 C42 C43 119.6(4)
C41 C42 H42 120.2
C43 C42 H42 120.2
C42 C43 C38 120.7(4)
C42 C43 H43 119.7
C38 C43 H43 119.7
C49 C44 C45 120.0(3)
C49 C44 C7 118.8(3)
C45 C44 C7 120.9(3)
C46 C45 C44 120.0(3)
C46 C45 H45 120.0
C44 C45 H45 120.0
C47 C46 C45 120.0(3)
C47 C46 H46 120.0
C45 C46 H46 120.0
C46 C47 C48 120.4(3)
C46 C47 H47 119.8
C48 C47 H47 119.8
C47 C48 C49 120.4(3)
C47 C48 H48 119.8
C49 C48 H48 119.8
C44 C49 C48 119.2(3)
C44 C49 H49 120.4
C48 C49 H49 120.4
C1F O1F H1F 109.5
O1F C1F H1F1 109.5
O1F C1F H1F2 109.5
H1F1 C1F H1F2 109.5
O1F C1F H1F3 109.5
H1F1 C1F H1F3 109.5
H1F2 C1F H1F3 109.5
C1G O1G H1G 109.5
O1G C1G H1G1 109.5
O1G C1G H1G2 109.5
H1G1 C1G H1G2 109.5
O1G C1G H1G3 109.5
H1G1 C1G H1G3 109.5
H1G2 C1G H1G3 109.5
C1H O1H H1H 109.5
O1H C1H H1H1 109.5
O1H C1H H1H2 109.5
H1H1 C1H H1H2 109.5
O1H C1H H1H3 109.5
H1H1 C1H H1H3 109.5
H1H2 C1H H1H3 109.5

loop_
_geom_bond_atom_site_label_1
_geom_bond_atom_site_label_2
_geom_bond_distance
O1 C1 1.307(4)
N1 C11 1.370(4)
N1 C7 1.379(4)
N1 C4 1.453(4)
C1 C6 1.429(4)
C1 C2 1.431(4)
C2 C3 1.391(4)
C2 C28 1.495(4)
C3 C4 1.389(4)
C5 H5 0.9500
C4 C5 1.384(4)
C5 C6 1.389(4)
C5 H5 0.9500
C6 C18 1.501(4)
C7 C8 1.381(4)
C7 C44 1.486(4)
C8 C9 1.402(4)
C8 H8 0.9500
C9 C10 1.398(5)
C9 C12 1.479(4)
C10 C11 1.377(4)
C10 H10 0.9500
C11 C38 1.484(5)
C12 C13 1.381(5)
C12 C17 1.401(5)
C13 C14 1.386(5)
C13 H13 0.9500
C14 C15 1.375(5)
C14 H14 0.9500
C15 C16 1.364(5)
C15 H15 0.9500
C16 C17 1.383(5)
C16 H16 0.9500
C17 H17 0.9500
C18 C19 1.366(4)
C18 C27 1.421(5)
C19 C20 1.422(5)
C19 H19 0.9500
C20 C21 1.365(5)
C20 H20 0.9500
C21 C22 1.417(5)
C21 H21 0.9500
C22 C27 1.413(5)
C22 C23 1.425(5)
C23 C24 1.354(6)
C23 H23 0.9500
C24 C25 1.409(6)
C24 H24 0.9500
C25 C26 1.372(5)
C25 H25 0.9500
C26 C27 1.436(5)
C26 H26 0.9500
C28 C29 1.372(5)
C28 C37 1.431(5)
C29 C30 1.422(5)
C29 H29 0.9500
C30 C31 1.368(6)
C30 H30 0.9500
C31 C32 1.397(6)
C31 H31 0.9500
C32 C33 1.425(6)
C32 C37 1.434(5)
C33 C34 1.343(7)
C33 H33 0.9500
C34 C35 1.384(7)
C34 H34 0.9500
C35 C36 1.377(5)
C35 H35 0.9500
C36 C37 1.406(5)
C36 H36 0.9500
C38 C43 1.390(5)
C38 C39 1.393(5)
C39 C40 1.380(6)
C39 H39 0.9500
C40 C41 1.381(7)
C40 H40 0.9500
C41 C42 1.377(6)
C41 H41 0.9500
C42 C43 1.387(5)
C42 H42 0.9500
C43 H43 0.9500
C44 C49 1.385(4)
C44 C45 1.394(4)
C45 C46 1.384(5)
C45 H45 0.9500
C46 C47 1.371(6)
C46 H46 0.9500
C47 C48 1.378(6)
C47 H47 0.9500
C48 C49 1.393(5)
C48 H48 0.9500
C49 H49 0.9500
O1F C1F 1.403(4)
O1F H1F 0.8400
C1F H1F1 0.9800
C1F H1F2 0.9800
C1F H1F3 0.9800
O1G C1G 1.396(5)
O1G H1G 0.8400
C1G H1G1 0.9800
C1G H1G2 0.9800
C1G H1G3 0.9800
O1H C1H 1.414(6)
O1H H1H 0.8400
C1H H1H1 0.9800
C1H H1H2 0.9800
C1H H1H3 0.9800

loop_
_geom_hbond_atom_site_label_D
_geom_hbond_atom_site_label_H
_geom_hbond_atom_site_label_A
_geom_hbond_distance_DH
_geom_hbond_distance_HA
_geom_hbond_distance_DA
_geom_hbond_angle_DHA
_geom_hbond_site_symmetry_A
O1G H1G O1 0.84 1.78 2.615(4) 175.3 1
O1F H1F O1 0.84 1.90 2.733(4) 172.6 1
O1H H1H O1G 0.84 2.10 2.728(4) 131.8 1
C49 H49 C19 0.95 2.78 3.513(5) 134.9 4_565
C40 H40 C15 0.95 2.61 3.559(5) 175.8 4_566
C33 H33 C20 0.95 2.78 3.657(5) 153.8 2_756
C3 H3 C21 0.95 2.74 3.642(4) 159.6 4_565
C13 H13 O1F 0.95 2.45 3.389(4) 171.0 4_565
C43 H43 O1F 0.95 2.54 3.273(4) 134.4 2_646

loop_
_geom_torsion_atom_site_label_1
_geom_torsion_atom_site_label_2
_geom_torsion_atom_site_label_3
_geom_torsion_atom_site_label_4
_geom_torsion
O1 C1 C2 C3 177.1(3)
C6 C1 C2 C3 -1.1(4)
O1 C1 C2 C28 -2.6(5)
C6 C1 C2 C28 179.3(3)
C1 C2 C3 C4 2.9(5)
C28 C2 C3 C4 -177.5(3)
C2 C3 C4 C5 -1.4(4)
C2 C3 C4 N1 -177.5(3)
C11 N1 C4 C5 69.1(4)
C7 N1 C4 C5 -112.2(3)
C11 N1 C4 C3 -114.8(3)
C7 N1 C4 C3 63.9(4)
C3 C4 C5 C6 -1.9(5)
N1 C4 C5 C6 174.0(3)
C4 C5 C6 C1 3.8(5)
C4 C5 C6 C18 -170.4(3)
O1 C1 C6 C5 179.6(3)
C2 C1 C6 C5 -2.2(4)
O1 C1 C6 C18 -6.5(5)
C2 C1 C6 C18 171.7(3)
C11 N1 C7 C8 4.9(4)
C4 N1 C7 C8 -173.8(3)
C11 N1 C7 C44 -171.4(3)
C4 N1 C7 C44 9.9(4)
N1 C7 C8 C9 -2.8(4)
C44 C7 C8 C9 173.5(3)
C7 C8 C9 C10 -1.5(4)
C7 C8 C9 C12 -179.1(3)
C8 C9 C10 C11 3.8(5)
C12 C9 C10 C11 -178.6(3)
C7 N1 C11 C10 -2.7(4)
C4 N1 C11 C10 176.0(3)
C7 N1 C11 C38 176.1(3)
C4 N1 C11 C38 -5.2(4)
C9 C10 C11 N1 -1.8(5)
C9 C10 C11 C38 179.4(3)
C10 C9 C12 C13 -171.7(3)
C8 C9 C12 C13 5.8(5)
C10 C9 C12 C17 8.2(5)
C8 C9 C12 C17 -174.3(3)
C17 C12 C13 C14 -1.5(6)
C9 C12 C13 C14 178.4(3)
C12 C13 C14 C15 1.9(6)
C13 C14 C15 C16 -1.7(6)
C14 C15 C16 C17 1.2(6)
C15 C16 C17 C12 -0.9(5)
C13 C12 C17 C16 1.0(5)
C9 C12 C17 C16 -178.9(3)
C5 C6 C18 C19 112.1(3)
C1 C6 C18 C19 -62.0(4)
C5 C6 C18 C27 -61.8(4)
C1 C6 C18 C27 124.1(3)
C27 C18 C19 C20 3.7(5)
C6 C18 C19 C20 -170.3(3)
C18 C19 C20 C21 0.8(5)
C19 C20 C21 C22 -3.7(5)
C20 C21 C22 C27 2.1(5)
C20 C21 C22 C23 -176.4(3)
C27 C22 C23 C24 -1.2(6)
C21 C22 C23 C24 177.3(4)
C22 C23 C24 C25 -1.0(6)
C23 C24 C25 C26 3.0(6)
C24 C25 C26 C27 -2.8(6)
C21 C22 C27 C18 2.5(4)
C23 C22 C27 C18 -179.1(3)
C21 C22 C27 C26 -177.1(3)
C23 C22 C27 C26 1.4(5)
C19 C18 C27 C22 -5.3(4)
C6 C18 C27 C22 168.6(3)
C19 C18 C27 C26 174.2(3)
C6 C18 C27 C26 -11.9(4)
C25 C26 C27 C22 0.5(5)
C25 C26 C27 C18 -179.0(3)
C3 C2 C28 C29 102.9(3)
C1 C2 C28 C29 -77.5(4)
C3 C2 C28 C37 -73.5(4)
C1 C2 C28 C37 106.1(3)
C37 C28 C29 C30 0.6(5)
C2 C28 C29 C30 -175.8(3)
C28 C29 C30 C31 -0.1(5)
C29 C30 C31 C32 -0.4(5)
C30 C31 C32 C33 179.8(3)
C30 C31 C32 C37 0.4(5)
C31 C32 C33 C34 180.0(4)
C37 C32 C33 C34 -0.6(5)
C32 C33 C34 C35 0.0(6)
C33 C34 C35 C36 0.0(6)
C34 C35 C36 C37 0.6(6)
C35 C36 C37 C28 179.3(3)
C35 C36 C37 C32 -1.2(5)
C29 C28 C37 C36 178.9(3)
C2 C28 C37 C36 -4.7(4)
C29 C28 C37 C32 -0.6(4)
C2 C28 C37 C32 175.8(3)
C31 C32 C37 C36 -179.4(3)
C33 C32 C37 C36 1.1(4)
C31 C32 C37 C28 0.1(4)
C33 C32 C37 C28 -179.3(3)
N1 C11 C38 C43 -124.4(3)
C10 C11 C38 C43 54.3(4)
N1 C11 C38 C39 58.2(5)
C10 C11 C38 C39 -123.0(4)
C43 C38 C39 C40 -0.1(5)
C11 C38 C39 C40 177.2(3)
C38 C39 C40 C41 0.1(6)
C39 C40 C41 C42 0.4(6)
C40 C41 C42 C43 -0.8(6)
C41 C42 C43 C38 0.8(5)
C39 C38 C43 C42 -0.3(5)
C11 C38 C43 C42 -177.8(3)
N1 C7 C44 C49 -134.0(3)
C8 C7 C44 C49 49.7(4)
N1 C7 C44 C45 52.1(4)
C8 C7 C44 C45 -124.2(3)
C49 C44 C45 C46 0.9(5)
C7 C44 C45 C46 174.7(3)
C44 C45 C46 C47 -0.4(5)
C45 C46 C47 C48 -0.2(6)
C46 C47 C48 C49 0.3(6)
C45 C44 C49 C48 -0.8(5)
C7 C44 C49 C48 -174.7(3)
C47 C48 C49 C44 0.2(5)
